data_1555374
loop_
_publ_author_name
'Osborne, Charlotte A.'
'Endean, Thomas B. D.'
'Jarvo, Elizabeth R.'

_publ_section_title
;
 Silver-Catalyzed Enantioselective Propargylation Reactions of
 N-Sulfonylketimines.
;
_journal_issue 21
_journal_name_full 'Organic letters'
_journal_page_first 5340
_journal_page_last 5343
_journal_paper_doi 10.1021/acs.orglett.5b02692
_journal_volume 17
_journal_year 2015
_chemical_absolute_configuration ad
_chemical_formula_sum 'C14 H11 N O3 S'
_chemical_formula_weight 273.30
_space_group_crystal_system orthorhombic
_space_group_IT_number 19
_space_group_name_Hall 'P 2ac 2ab'
_space_group_name_H-M_alt 'P 21 21 21'
_atom_sites_solution_hydrogens mixed
_atom_sites_solution_primary direct
_atom_sites_solution_secondary difmap
_audit_creation_method SHELXL-2014/7
_cell_angle_alpha 90
_cell_angle_beta 90
_cell_angle_gamma 90
_cell_formula_units_Z 4
_cell_length_a 7.5472(5)
_cell_length_b 10.3052(7)
_cell_length_c 16.2327(10)
_cell_measurement_reflns_used 7830
_cell_measurement_temperature 133(2)
_cell_measurement_theta_max 28.46
_cell_measurement_theta_min 2.34
_cell_volume 1262.50(14)
_computing_cell_refinement 'Bruker SAINT 8.34a, 2013'
_computing_data_collection 'Bruker APEX2 2014.11-0, 2014'
_computing_data_reduction 'Bruker SAINT 8.34a, 2013'
_computing_molecular_graphics 'Bruker SHELXTL'
_computing_publication_material 'Bruker SHELXTL'
_computing_structure_refinement 'SHELXL-2014/7 (Sheldrick, 2014)'
_computing_structure_solution 'Bruker SHELXTL 2014/4'
_diffrn_ambient_temperature 133(2)
_diffrn_measured_fraction_theta_full 0.999
_diffrn_measured_fraction_theta_max 0.963
_diffrn_measurement_device_type 'Bruker SMART APEX II CCD'
_diffrn_measurement_method '\f and \w scans'
_diffrn_radiation_type MoK\a
_diffrn_radiation_wavelength 0.71073
_diffrn_reflns_av_R_equivalents 0.0274
_diffrn_reflns_av_unetI/netI 0.0233
_diffrn_reflns_Laue_measured_fraction_full 0.999
_diffrn_reflns_Laue_measured_fraction_max 0.963
_diffrn_reflns_limit_h_max 10
_diffrn_reflns_limit_h_min -10
_diffrn_reflns_limit_k_max 13
_diffrn_reflns_limit_k_min -13
_diffrn_reflns_limit_l_max 20
_diffrn_reflns_limit_l_min -21
_diffrn_reflns_number 15206
_diffrn_reflns_point_group_measured_fraction_full 1.000
_diffrn_reflns_point_group_measured_fraction_max 0.939
_diffrn_reflns_theta_full 25.500
_diffrn_reflns_theta_max 28.839
_diffrn_reflns_theta_min 2.341
_diffrn_source 'fine-focus sealed tube'
_exptl_absorpt_coefficient_mu 0.259
_exptl_absorpt_correction_T_max 0.8621
_exptl_absorpt_correction_T_min 0.8165
_exptl_absorpt_correction_type multi-scan
_exptl_absorpt_process_details 'Bruker SADABS 2014/5'
_exptl_crystal_colour colorless
_exptl_crystal_density_diffrn 1.438
_exptl_crystal_density_meas ?
_exptl_crystal_density_method not_measured
_exptl_crystal_description prism
_exptl_crystal_F_000 568
_exptl_crystal_size_max 0.426
_exptl_crystal_size_mid 0.333
_exptl_crystal_size_min 0.202
_refine_diff_density_max 0.298
_refine_diff_density_min -0.366
_refine_diff_density_rms 0.051
_refine_ls_abs_structure_details
; 
 Flack x determined using 1117 quotients [(I+)-(I-)]/[(I+)+(I-)] 
 (Parsons, Flack and Wagner, Acta Cryst. B69 (2013) 249-259). 
;
_refine_ls_abs_structure_Flack 0.04(2)
_refine_ls_extinction_method none
_refine_ls_goodness_of_fit_ref 1.070
_refine_ls_hydrogen_treatment mixed
_refine_ls_matrix_type full
_refine_ls_number_parameters 180
_refine_ls_number_reflns 3100
_refine_ls_number_restraints 0
_refine_ls_restrained_S_all 1.070
_refine_ls_R_factor_all 0.0403
_refine_ls_R_factor_gt 0.0363
_refine_ls_shift/su_max 0.000
_refine_ls_shift/su_mean 0.000
_refine_ls_structure_factor_coef Fsqd
_refine_ls_weighting_details 'w=1/[\s^2^(Fo^2^)+(0.0430P)^2^+0.4921P] where P=(Fo^2^+2Fc^2^)/3'
_refine_ls_weighting_scheme calc
_refine_ls_wR_factor_gt 0.0881
_refine_ls_wR_factor_ref 0.0909
_reflns_Friedel_coverage 0.690
_reflns_Friedel_fraction_full 1.000
_reflns_Friedel_fraction_max 0.906
_reflns_number_gt 2870
_reflns_number_total 3100
_reflns_threshold_expression 'I > 2\s(I)'
_cod_data_source_file ol5b02692_si_003.cif
_cod_data_source_block erj23
_cod_depositor_comments
;
The following automatic conversions were performed:

data item '_exptl_crystal_density_meas' value 'not_measured' was
changed to '?' -- the value is perceived as not measured.

Automatic conversion script
Id: cif_fix_values 6909 2019-04-08 15:41:33Z antanas 
;
_cod_original_cell_volume 1262.51(14)
_cod_database_code 1555374
_shelx_shelxl_version_number 2014/7
_shelx_space_group_comment
; 
The symmetry employed for this shelxl refinement is uniquely defined 
by the following loop, which should always be used as a source of 
symmetry information in preference to the above space-group names. 
They are only intended as comments. 
;
_shelx_estimated_absorpt_t_min 0.898
_shelx_estimated_absorpt_t_max 0.950

loop_
_space_group_symop_operation_xyz
'x, y, z'
'-x+1/2, -y, z+1/2'
'-x, y+1/2, -z+1/2'
'x+1/2, -y+1/2, -z'

loop_
_atom_site_label
_atom_site_type_symbol
_atom_site_fract_x
_atom_site_fract_y
_atom_site_fract_z
_atom_site_U_iso_or_equiv
_atom_site_adp_type
_atom_site_occupancy
_atom_site_site_symmetry_order
_atom_site_calc_flag
_atom_site_refinement_flags_posn
_atom_site_refinement_flags_adp
_atom_site_refinement_flags_occupancy
S1 S 0.30527(8) 0.76017(5) 0.89534(4) 0.02493(16) Uani 1 1 d . . .
N1 N 0.4347(4) 0.6393(2) 0.91536(15) 0.0359(6) Uani 1 1 d . . .
H1 H 0.516(5) 0.657(3) 0.949(2) 0.044(10) Uiso 1 1 d . . .
O1 O 0.1714(3) 0.7709(3) 0.95702(14) 0.0583(7) Uani 1 1 d . . .
O2 O 0.4026(4) 0.87664(18) 0.87812(14) 0.0477(6) Uani 1 1 d . . .
O3 O 0.3159(3) 0.3886(2) 0.95392(15) 0.0384(6) Uani 0.875 1 d . . P
C1 C 0.2206(3) 0.6903(2) 0.80570(16) 0.0243(5) Uani 1 1 d . . .
C2 C 0.0897(3) 0.7416(3) 0.75514(19) 0.0372(6) Uani 1 1 d . . .
H2B H 0.0346 0.8222 0.7674 0.045 Uiso 1 1 calc R U .
C3 C 0.0430(4) 0.6713(3) 0.6868(2) 0.0472(9) Uani 1 1 d . . .
H3A H -0.0457 0.7037 0.6507 0.057 Uiso 1 1 calc R U .
C4 C 0.1240(4) 0.5532(3) 0.6696(2) 0.0458(8) Uani 1 1 d . . .
H4A H 0.0887 0.5056 0.6223 0.055 Uiso 1 1 calc R U .
C5 C 0.2551(4) 0.5035(3) 0.72029(17) 0.0331(6) Uani 1 1 d . . .
H5A H 0.3105 0.4230 0.7079 0.040 Uiso 1 1 calc R U .
C6 C 0.3040(3) 0.5741(2) 0.78971(14) 0.0222(4) Uani 1 1 d . . .
C7 C 0.4499(3) 0.5402(2) 0.85076(14) 0.0200(5) Uani 1 1 d . . .
C8 C 0.6309(3) 0.5461(3) 0.80607(17) 0.0275(5) Uani 1 1 d . . .
H8A H 0.6353 0.4769 0.7639 0.033 Uiso 1 1 calc R U .
H8B H 0.6414 0.6306 0.7774 0.033 Uiso 1 1 calc R U .
C9 C 0.7799(3) 0.5308(2) 0.86168(17) 0.0281(5) Uani 1 1 d . . .
C10 C 0.8994(4) 0.5223(3) 0.90887(19) 0.0340(6) Uani 1 1 d . . .
H10 H 0.995(6) 0.516(4) 0.950(3) 0.069(13) Uiso 1 1 d . . .
C11 C 0.4214(3) 0.4100(2) 0.88907(15) 0.0219(5) Uani 1 1 d . . .
C12 C 0.4765(3) 0.2981(2) 0.85799(14) 0.0319(5) Uani 1.1667 1 d . . P
H12A H 0.5464 0.2869 0.8098 0.038 Uiso 1 1 calc R U .
C13 C 0.4119(3) 0.1987(3) 0.90996(18) 0.0314(6) Uani 1 1 d . . .
H13A H 0.4336 0.1084 0.9042 0.038 Uiso 1 1 calc R U .
C14 C 0.3160(4) 0.2544(3) 0.96796(16) 0.0331(5) Uani 1 1 d . . .
H14A H 0.2571 0.2110 1.0117 0.040 Uiso 1 1 calc R U .

loop_
_atom_site_aniso_label
_atom_site_aniso_U_11
_atom_site_aniso_U_22
_atom_site_aniso_U_33
_atom_site_aniso_U_23
_atom_site_aniso_U_13
_atom_site_aniso_U_12
S1 0.0263(3) 0.0189(3) 0.0297(3) -0.0016(2) 0.0079(2) 0.0021(2)
N1 0.0438(14) 0.0257(11) 0.0383(14) -0.0133(10) -0.0189(12) 0.0104(10)
O1 0.0379(12) 0.091(2) 0.0455(12) -0.0203(14) 0.0186(10) 0.0006(14)
O2 0.0740(16) 0.0189(9) 0.0503(14) 0.0044(8) -0.0063(12) -0.0124(10)
O3 0.0384(13) 0.0285(11) 0.0483(13) 0.0036(10) 0.0214(12) 0.0032(10)
C1 0.0192(11) 0.0222(11) 0.0315(12) 0.0058(9) 0.0016(10) 0.0001(9)
C2 0.0238(12) 0.0351(15) 0.0526(17) 0.0181(14) -0.0015(11) 0.0051(12)
C3 0.0360(16) 0.0524(19) 0.0533(19) 0.0226(16) -0.0238(15) -0.0092(14)
C4 0.0504(19) 0.0478(18) 0.0392(16) 0.0101(14) -0.0256(15) -0.0160(15)
C5 0.0376(15) 0.0301(13) 0.0318(13) 0.0016(11) -0.0107(11) -0.0071(11)
C6 0.0208(10) 0.0208(10) 0.0250(11) 0.0048(9) -0.0038(10) -0.0023(10)
C7 0.0227(11) 0.0175(10) 0.0200(11) -0.0017(8) -0.0030(9) 0.0021(9)
C8 0.0235(12) 0.0280(13) 0.0308(13) 0.0062(10) -0.0003(10) -0.0042(10)
C9 0.0246(13) 0.0248(12) 0.0349(13) 0.0053(10) 0.0028(11) -0.0022(10)
C10 0.0245(13) 0.0380(15) 0.0395(16) 0.0101(12) -0.0024(12) -0.0036(11)
C11 0.0184(10) 0.0248(11) 0.0226(11) 0.0038(9) -0.0051(10) -0.0017(8)
C12 0.0438(14) 0.0253(11) 0.0266(11) -0.0065(9) 0.0120(10) -0.0097(10)
C13 0.0292(13) 0.0220(12) 0.0428(16) -0.0012(11) -0.0038(12) -0.0046(10)
C14 0.0360(13) 0.0327(13) 0.0306(12) 0.0088(11) 0.0035(11) -0.0085(14)

loop_
_atom_type_symbol
_atom_type_description
_atom_type_scat_dispersion_real
_atom_type_scat_dispersion_imag
_atom_type_scat_source
C C 0.0033 0.0016 'International Tables Vol C Tables 4.2.6.8 and 6.1.1.4'
H H 0.0000 0.0000 'International Tables Vol C Tables 4.2.6.8 and 6.1.1.4'
N N 0.0061 0.0033 'International Tables Vol C Tables 4.2.6.8 and 6.1.1.4'
O O 0.0106 0.0060 'International Tables Vol C Tables 4.2.6.8 and 6.1.1.4'
S S 0.1246 0.1234 'International Tables Vol C Tables 4.2.6.8 and 6.1.1.4'

loop_
_geom_angle_atom_site_label_1
_geom_angle_atom_site_label_2
_geom_angle_atom_site_label_3
_geom_angle
O1 S1 O2 115.75(16)
O1 S1 N1 110.28(16)
O2 S1 N1 112.00(15)
O1 S1 C1 110.97(13)
O2 S1 C1 111.74(12)
N1 S1 C1 94.07(12)
C7 N1 S1 116.09(18)
C11 O3 C14 106.9(2)
C6 C1 C2 123.0(3)
C6 C1 S1 110.40(18)
C2 C1 S1 126.6(2)
C3 C2 C1 117.4(3)
C2 C3 C4 120.8(3)
C5 C4 C3 121.3(3)
C4 C5 C6 118.5(3)
C1 C6 C5 119.1(2)
C1 C6 C7 114.0(2)
C5 C6 C7 126.8(2)
N1 C7 C11 108.4(2)
N1 C7 C6 104.41(19)
C11 C7 C6 111.9(2)
N1 C7 C8 112.1(2)
C11 C7 C8 111.0(2)
C6 C7 C8 108.93(19)
C9 C8 C7 112.8(2)
C10 C9 C8 177.4(3)
C12 C11 O3 110.0(2)
C12 C11 C7 125.2(2)
O3 C11 C7 124.2(2)
C11 C12 C13 107.2(2)
C14 C13 C12 107.5(2)
C13 C14 O3 108.3(2)

loop_
_geom_bond_atom_site_label_1
_geom_bond_atom_site_label_2
_geom_bond_distance
S1 O1 1.426(2)
S1 O2 1.435(2)
S1 N1 1.616(2)
S1 C1 1.745(3)
N1 C7 1.468(3)
O3 C11 1.338(3)
O3 C14 1.402(4)
C1 C6 1.378(3)
C1 C2 1.389(4)
C2 C3 1.371(5)
C3 C4 1.390(5)
C4 C5 1.385(4)
C5 C6 1.391(4)
C6 C7 1.522(3)
C7 C11 1.494(3)
C7 C8 1.548(3)
C8 C9 1.451(4)
C9 C10 1.186(4)
C11 C12 1.326(3)
C12 C13 1.414(3)
C13 C14 1.319(4)

loop_
_geom_hbond_atom_site_label_D
_geom_hbond_atom_site_label_H
_geom_hbond_atom_site_label_A
_geom_hbond_distance_DH
_geom_hbond_distance_HA
_geom_hbond_distance_DA
_geom_hbond_angle_DHA
_geom_hbond_site_symmetry_A
N1 H1 O1 0.84(4) 2.06(4) 2.888(3) 167(3) 4_567
